data_4028193
loop_
_publ_author_name
'Chun-Bao Miao'
'Chun-Ping Dong'
'Min Zhang'
'Wen-Long Ren'
'Qi Meng'
'Xiao-Qiang Sun'
'Hai-Tao Yang'

_publ_section_title
;
 Highly Stereoselective, One-Pot Synthesis of Azetidines and
 2,4-Dioxo-1,3-diazabicyclo[3.2.0] Compounds Mediated by I2
;
_journal_name_full 'Journal of Organic Chemistry'
_journal_page_first 4329
_journal_page_last 4340
_journal_paper_doi 10.1021/jo400181r
_journal_volume 78
_journal_year 2013
_chemical_formula_sum 'C27 H19 Cl N2 O6'
_chemical_formula_weight 502.89
_chemical_name_systematic
; 
 ? 
;
_space_group_IT_number 2
_symmetry_cell_setting triclinic
_symmetry_space_group_name_Hall '-P 1'
_symmetry_space_group_name_H-M 'P -1'
_atom_sites_solution_hydrogens geom
_atom_sites_solution_primary direct
_atom_sites_solution_secondary difmap
_audit_creation_method SHELXL-97
_cell_angle_alpha 105.439(4)
_cell_angle_beta 93.916(4)
_cell_angle_gamma 115.678(3)
_cell_formula_units_Z 2
_cell_length_a 10.0187(15)
_cell_length_b 11.4254(16)
_cell_length_c 13.785(3)
_cell_measurement_temperature 296(2)
_cell_volume 1339.8(4)
_computing_cell_refinement 'Bruker SMART'
_computing_data_collection 'Bruker SMART'
_computing_data_reduction 'Bruker SAINT'
_computing_molecular_graphics 'Bruker SHELXTL'
_computing_publication_material 'Bruker SHELXTL'
_computing_structure_refinement 'SHELXL-97 (Sheldrick, 1997)'
_computing_structure_solution 'SHELXS-97 (Sheldrick, 1990)'
_diffrn_ambient_temperature 296(2)
_diffrn_measured_fraction_theta_full 0.971
_diffrn_measured_fraction_theta_max 0.971
_diffrn_measurement_device_type 'CCD area detector'
_diffrn_measurement_method 'phi and omega scans'
_diffrn_radiation_monochromator graphite
_diffrn_radiation_source 'fine-focus sealed tube'
_diffrn_radiation_type MoK\a
_diffrn_radiation_wavelength 0.71073
_diffrn_reflns_av_R_equivalents 0.0191
_diffrn_reflns_av_sigmaI/netI 0.0379
_diffrn_reflns_limit_h_max 9
_diffrn_reflns_limit_h_min -11
_diffrn_reflns_limit_k_max 13
_diffrn_reflns_limit_k_min -13
_diffrn_reflns_limit_l_max 16
_diffrn_reflns_limit_l_min -15
_diffrn_reflns_number 7228
_diffrn_reflns_theta_full 25.00
_diffrn_reflns_theta_max 25.00
_diffrn_reflns_theta_min 2.50
_exptl_absorpt_coefficient_mu 0.184
_exptl_absorpt_correction_T_max 0.9641
_exptl_absorpt_correction_T_min 0.9588
_exptl_absorpt_correction_type multi-scan
_exptl_absorpt_process_details SADABS
_exptl_crystal_colour COLORLESS
_exptl_crystal_density_diffrn 1.247
_exptl_crystal_description BLOCK
_exptl_crystal_F_000 520
_exptl_crystal_size_max 0.23
_exptl_crystal_size_mid 0.22
_exptl_crystal_size_min 0.20
_refine_diff_density_max 0.644
_refine_diff_density_min -0.463
_refine_diff_density_rms 0.134
_refine_ls_extinction_coef 0.32(8)
_refine_ls_extinction_expression Fc^*^=kFc[1+0.001xFc^2^\l^3^/sin(2\q)]^-1/4^
_refine_ls_extinction_method SHELXL
_refine_ls_goodness_of_fit_ref 0.902
_refine_ls_hydrogen_treatment constr
_refine_ls_matrix_type full
_refine_ls_number_parameters 336
_refine_ls_number_reflns 4592
_refine_ls_number_restraints 0
_refine_ls_restrained_S_all 0.902
_refine_ls_R_factor_all 0.1081
_refine_ls_R_factor_gt 0.0898
_refine_ls_shift/su_max 0.000
_refine_ls_shift/su_mean 0.000
_refine_ls_structure_factor_coef Fsqd
_refine_ls_weighting_details 'calc w=1/[\s^2^(Fo^2^)+(0.3400P)^2^+0.0000P] where P=(Fo^2^+2Fc^2^)/3'
_refine_ls_weighting_scheme calc
_refine_ls_wR_factor_gt 0.2906
_refine_ls_wR_factor_ref 0.3259
_reflns_number_gt 3738
_reflns_number_total 4592
_reflns_threshold_expression >2sigma(I)
_cod_data_source_file jo400181r_si_003.cif
_cod_data_source_block 120427a
_cod_original_cell_volume 1339.9(4)
_cod_database_code 4028193

loop_
_symmetry_equiv_pos_as_xyz
'x, y, z'
'-x, -y, -z'

loop_
_atom_site_label
_atom_site_type_symbol
_atom_site_fract_x
_atom_site_fract_y
_atom_site_fract_z
_atom_site_U_iso_or_equiv
_atom_site_adp_type
_atom_site_occupancy
_atom_site_symmetry_multiplicity
_atom_site_calc_flag
_atom_site_refinement_flags
_atom_site_disorder_assembly
_atom_site_disorder_group
C1 C 0.1411(3) 0.5964(2) 0.2148(2) 0.0508(7) Uani 1 1 d . . .
C2 C 0.0728(3) 0.5874(3) 0.2972(2) 0.0623(8) Uani 1 1 d . . .
H2 H 0.1218 0.6537 0.3618 0.075 Uiso 1 1 calc R . .
C3 C -0.0691(4) 0.4794(3) 0.2838(3) 0.0754(9) Uani 1 1 d . . .
H3 H -0.1146 0.4711 0.3399 0.090 Uiso 1 1 calc R . .
C4 C -0.1435(4) 0.3839(4) 0.1878(4) 0.0884(11) Uani 1 1 d . . .
H4 H -0.2415 0.3140 0.1781 0.106 Uiso 1 1 calc R . .
C5 C -0.0736(5) 0.3923(4) 0.1082(3) 0.1057(16) Uani 1 1 d . . .
H5 H -0.1221 0.3250 0.0441 0.127 Uiso 1 1 calc R . .
C6 C 0.0689(5) 0.4990(3) 0.1201(2) 0.0888(12) Uani 1 1 d . . .
H6A H 0.1153 0.5046 0.0642 0.107 Uiso 1 1 calc R . .
C7 C 0.4190(3) 0.7289(2) 0.28588(17) 0.0460(7) Uani 1 1 d . . .
C8 C 0.3123(3) 0.8165(2) 0.18902(17) 0.0470(7) Uani 1 1 d . . .
C9 C 0.4810(3) 0.9078(2) 0.21455(17) 0.0443(7) Uani 1 1 d . . .
C10 C 0.5463(3) 1.0374(2) 0.30981(16) 0.0428(6) Uani 1 1 d . . .
C11 C 0.5987(3) 0.9754(2) 0.36246(17) 0.0430(6) Uani 1 1 d . . .
C12 C 0.5458(3) 0.9169(3) 0.11738(18) 0.0525(7) Uani 1 1 d . . .
C13 C 0.7758(4) 1.0148(4) 0.0599(2) 0.0769(10) Uani 1 1 d . . .
H13A H 0.7503 1.0672 0.0240 0.092 Uiso 1 1 calc R . .
H13B H 0.7498 0.9257 0.0108 0.092 Uiso 1 1 calc R . .
C14 C 0.9397(6) 1.0891(6) 0.1084(4) 0.1117(16) Uani 1 1 d . . .
H14A H 0.9680 1.0283 0.1302 0.168 Uiso 1 1 calc R . .
H14B H 0.9595 1.1667 0.1670 0.168 Uiso 1 1 calc R . .
H14C H 0.9976 1.1204 0.0595 0.168 Uiso 1 1 calc R . .
C15 C 0.5436(3) 1.1659(2) 0.32096(19) 0.0460(7) Uani 1 1 d . . .
C16 C 0.6032(3) 1.2739(3) 0.4144(2) 0.0564(7) Uani 1 1 d . . .
H16 H 0.6501 1.2661 0.4712 0.068 Uiso 1 1 calc R . .
C17 C 0.5923(4) 1.3920(3) 0.4223(3) 0.0738(10) Uani 1 1 d . . .
H17 H 0.6338 1.4642 0.4845 0.089 Uiso 1 1 calc R . .
C18 C 0.5221(5) 1.4054(4) 0.3413(3) 0.0847(11) Uani 1 1 d . . .
H18 H 0.5134 1.4848 0.3485 0.102 Uiso 1 1 calc R . .
C19 C 0.4629(5) 1.2982(4) 0.2465(3) 0.0846(11) Uani 1 1 d . . .
H19 H 0.4169 1.3077 0.1903 0.102 Uiso 1 1 calc R . .
C20 C 0.4727(4) 1.1789(3) 0.2365(2) 0.0643(8) Uani 1 1 d . . .
H20 H 0.4322 1.1075 0.1739 0.077 Uiso 1 1 calc R . .
C21 C 0.6782(3) 1.0106(2) 0.46802(18) 0.0466(7) Uani 1 1 d . . .
C22 C 0.7542(3) 0.9321(2) 0.49046(18) 0.0460(7) Uani 1 1 d . . .
C23 C 0.7973(3) 0.8531(3) 0.4163(2) 0.0563(7) Uani 1 1 d . . .
H23 H 0.7757 0.8464 0.3478 0.068 Uiso 1 1 calc R . .
C24 C 0.8705(4) 0.7854(3) 0.4421(3) 0.0691(8) Uani 1 1 d . . .
H24 H 0.9003 0.7348 0.3922 0.083 Uiso 1 1 calc R . .
C25 C 0.8992(3) 0.7935(3) 0.5432(3) 0.0674(9) Uani 1 1 d . . .
C26 C 0.8582(4) 0.8692(4) 0.6187(3) 0.0749(10) Uani 1 1 d . . .
H26 H 0.8777 0.8727 0.6867 0.090 Uiso 1 1 calc R . .
C27 C 0.7882(3) 0.9393(3) 0.5924(2) 0.0629(8) Uani 1 1 d . . .
H27 H 0.7627 0.9929 0.6435 0.075 Uiso 1 1 calc R . .
Cl1 Cl 0.99225(14) 0.70679(13) 0.57672(10) 0.1099(6) Uani 1 1 d . . .
N1 N 0.2875(2) 0.7094(2) 0.22665(15) 0.0482(6) Uani 1 1 d . . .
N2 N 0.5433(2) 0.84558(18) 0.27559(14) 0.0435(6) Uani 1 1 d . . .
O1 O 0.4275(2) 0.66005(18) 0.33530(15) 0.0596(6) Uani 1 1 d . . .
O2 O 0.2158(2) 0.83237(19) 0.14560(15) 0.0611(6) Uani 1 1 d . . .
O3 O 0.6802(3) 1.1051(2) 0.53570(14) 0.0641(7) Uani 1 1 d . . .
O4 O 0.4740(3) 0.8581(3) 0.03384(15) 0.0932(9) Uani 1 1 d . . .
O5 O 0.6935(2) 0.9982(2) 0.14326(14) 0.0713(7) Uani 1 1 d . . .
O6 O 0.507(2) 0.5335(16) 0.0357(13) 0.246(8) Uani 0.50 1 d P . 1
O7 O 0.711(3) 0.616(2) 0.1180(7) 0.304(12) Uani 0.50 1 d P A 2

loop_
_atom_site_aniso_label
_atom_site_aniso_U_11
_atom_site_aniso_U_22
_atom_site_aniso_U_33
_atom_site_aniso_U_23
_atom_site_aniso_U_13
_atom_site_aniso_U_12
C1 0.0532(14) 0.0407(12) 0.0492(13) 0.0129(10) -0.0008(11) 0.0167(11)
C2 0.0600(16) 0.0607(16) 0.0624(16) 0.0162(13) 0.0127(13) 0.0273(13)
C3 0.069(2) 0.0658(18) 0.093(2) 0.0310(17) 0.0262(18) 0.0284(16)
C4 0.069(2) 0.0650(19) 0.106(3) 0.036(2) 0.0038(19) 0.0071(16)
C5 0.101(3) 0.068(2) 0.074(2) 0.0120(18) -0.016(2) -0.013(2)
C6 0.103(3) 0.0615(18) 0.0512(17) 0.0108(15) 0.0091(17) -0.0002(17)
C7 0.0582(14) 0.0358(12) 0.0418(12) 0.0073(10) 0.0037(10) 0.0244(10)
C8 0.0571(14) 0.0422(12) 0.0369(11) 0.0111(9) 0.0032(10) 0.0212(11)
C9 0.0576(14) 0.0420(12) 0.0346(11) 0.0126(9) 0.0072(10) 0.0248(11)
C10 0.0479(13) 0.0394(12) 0.0367(12) 0.0111(9) 0.0081(9) 0.0177(10)
C11 0.0515(13) 0.0359(12) 0.0376(12) 0.0079(9) 0.0079(9) 0.0197(10)
C12 0.0646(16) 0.0494(14) 0.0394(13) 0.0116(11) 0.0071(12) 0.0254(12)
C13 0.081(2) 0.091(2) 0.0573(17) 0.0265(17) 0.0247(16) 0.0367(19)
C14 0.097(3) 0.130(4) 0.100(3) 0.033(3) 0.041(3) 0.046(3)
C15 0.0506(13) 0.0408(12) 0.0494(13) 0.0182(10) 0.0144(10) 0.0213(10)
C16 0.0661(17) 0.0474(14) 0.0570(15) 0.0139(12) 0.0141(12) 0.0293(12)
C17 0.096(2) 0.0440(15) 0.083(2) 0.0165(15) 0.0308(18) 0.0351(16)
C18 0.115(3) 0.0634(19) 0.108(3) 0.043(2) 0.045(2) 0.058(2)
C19 0.112(3) 0.077(2) 0.096(3) 0.050(2) 0.025(2) 0.058(2)
C20 0.081(2) 0.0569(15) 0.0583(16) 0.0246(13) 0.0120(14) 0.0327(14)
C21 0.0526(13) 0.0401(12) 0.0385(12) 0.0085(10) 0.0059(10) 0.0173(10)
C22 0.0423(12) 0.0477(13) 0.0408(12) 0.0161(10) 0.0031(9) 0.0146(10)
C23 0.0601(16) 0.0670(16) 0.0452(14) 0.0167(12) 0.0063(11) 0.0344(13)
C24 0.0684(19) 0.0747(19) 0.0683(18) 0.0158(15) 0.0057(14) 0.0427(16)
C25 0.0501(15) 0.0763(19) 0.082(2) 0.0406(17) 0.0048(14) 0.0283(14)
C26 0.0653(18) 0.112(3) 0.0638(18) 0.0503(18) 0.0108(14) 0.0435(18)
C27 0.0607(17) 0.089(2) 0.0466(14) 0.0271(14) 0.0108(12) 0.0390(15)
Cl1 0.1064(9) 0.1275(10) 0.1299(10) 0.0627(8) 0.0052(7) 0.0755(8)
N1 0.0542(12) 0.0399(11) 0.0447(11) 0.0106(9) 0.0023(9) 0.0200(9)
N2 0.0532(12) 0.0376(10) 0.0366(10) 0.0081(8) 0.0023(8) 0.0220(9)
O1 0.0698(13) 0.0461(10) 0.0647(12) 0.0247(9) 0.0025(9) 0.0268(9)
O2 0.0582(12) 0.0615(12) 0.0614(12) 0.0244(10) -0.0033(9) 0.0261(10)
O3 0.0835(14) 0.0599(12) 0.0421(10) 0.0048(9) 0.0006(9) 0.0365(10)
O4 0.0865(17) 0.119(2) 0.0381(12) 0.0138(12) 0.0089(11) 0.0253(15)
O5 0.0653(13) 0.0911(15) 0.0436(11) 0.0210(10) 0.0145(9) 0.0250(11)
O6 0.396(19) 0.244(14) 0.32(2) 0.169(15) 0.244(18) 0.272(16)
O7 0.57(3) 0.50(3) 0.097(6) 0.062(10) 0.058(10) 0.49(3)

loop_
_atom_type_symbol
_atom_type_description
_atom_type_scat_dispersion_real
_atom_type_scat_dispersion_imag
_atom_type_scat_source
C C 0.0033 0.0016 'International Tables Vol C Tables 4.2.6.8 and 6.1.1.4'
H H 0.0000 0.0000 'International Tables Vol C Tables 4.2.6.8 and 6.1.1.4'
N N 0.0061 0.0033 'International Tables Vol C Tables 4.2.6.8 and 6.1.1.4'
O O 0.0106 0.0060 'International Tables Vol C Tables 4.2.6.8 and 6.1.1.4'
Cl Cl 0.1484 0.1585 'International Tables Vol C Tables 4.2.6.8 and 6.1.1.4'

loop_
_geom_angle_atom_site_label_1
_geom_angle_atom_site_label_2
_geom_angle_atom_site_label_3
_geom_angle
C6 C1 C2 120.1(3)
C6 C1 N1 119.5(2)
C2 C1 N1 120.4(2)
C1 C2 C3 119.5(3)
C1 C2 H2 120.3
C3 C2 H2 120.3
C4 C3 C2 120.3(3)
C4 C3 H3 119.9
C2 C3 H3 119.9
C5 C4 C3 119.5(3)
C5 C4 H4 120.2
C3 C4 H4 120.2
C4 C5 C6 121.1(3)
C4 C5 H5 119.5
C6 C5 H5 119.5
C1 C6 C5 119.4(3)
C1 C6 H6A 120.3
C5 C6 H6A 120.3
O1 C7 N1 126.8(2)
O1 C7 N2 125.6(2)
N1 C7 N2 107.62(19)
O2 C8 N1 125.9(2)
O2 C8 C9 127.7(2)
N1 C8 C9 106.4(2)
N2 C9 C8 104.66(18)
N2 C9 C10 87.87(16)
C8 C9 C10 117.4(2)
N2 C9 C12 112.5(2)
C8 C9 C12 112.0(2)
C10 C9 C12 118.74(19)
C11 C10 C15 141.7(2)
C11 C10 C9 89.83(18)
C15 C10 C9 128.5(2)
C10 C11 C21 136.3(2)
C10 C11 N2 95.38(18)
C21 C11 N2 128.3(2)
O4 C12 O5 125.8(3)
O4 C12 C9 124.2(3)
O5 C12 C9 110.0(2)
O5 C13 C14 106.7(3)
O5 C13 H13A 110.4
C14 C13 H13A 110.4
O5 C13 H13B 110.4
C14 C13 H13B 110.4
H13A C13 H13B 108.6
C13 C14 H14A 109.5
C13 C14 H14B 109.5
H14A C14 H14B 109.5
C13 C14 H14C 109.5
H14A C14 H14C 109.5
H14B C14 H14C 109.5
C16 C15 C20 119.4(2)
C16 C15 C10 122.0(2)
C20 C15 C10 118.5(2)
C17 C16 C15 119.8(3)
C17 C16 H16 120.1
C15 C16 H16 120.1
C18 C17 C16 121.4(3)
C18 C17 H17 119.3
C16 C17 H17 119.3
C17 C18 C19 119.5(3)
C17 C18 H18 120.3
C19 C18 H18 120.3
C20 C19 C18 120.3(3)
C20 C19 H19 119.9
C18 C19 H19 119.9
C19 C20 C15 119.6(3)
C19 C20 H20 120.2
C15 C20 H20 120.2
O3 C21 C11 118.8(2)
O3 C21 C22 121.0(2)
C11 C21 C22 120.1(2)
C27 C22 C23 117.6(2)
C27 C22 C21 118.1(2)
C23 C22 C21 124.2(2)
C24 C23 C22 121.6(3)
C24 C23 H23 119.2
C22 C23 H23 119.2
C23 C24 C25 118.8(3)
C23 C24 H24 120.6
C25 C24 H24 120.6
C26 C25 C24 121.7(3)
C26 C25 Cl1 119.2(2)
C24 C25 Cl1 119.1(3)
C27 C26 C25 119.0(3)
C27 C26 H26 120.5
C25 C26 H26 120.5
C26 C27 C22 121.3(3)
C26 C27 H27 119.4
C22 C27 H27 119.4
C8 N1 C7 112.7(2)
C8 N1 C1 124.2(2)
C7 N1 C1 122.8(2)
C7 N2 C11 115.58(18)
C7 N2 C9 107.93(19)
C11 N2 C9 86.90(16)
C12 O5 C13 117.6(2)

loop_
_geom_bond_atom_site_label_1
_geom_bond_atom_site_label_2
_geom_bond_distance
_geom_bond_site_symmetry_2
C1 C6 1.365(4) .
C1 C2 1.371(4) .
C1 N1 1.434(3) .
C2 C3 1.378(4) .
C2 H2 0.9300 .
C3 C4 1.374(6) .
C3 H3 0.9300 .
C4 C5 1.344(6) .
C4 H4 0.9300 .
C5 C6 1.381(5) .
C5 H5 0.9300 .
C6 H6A 0.9300 .
C7 O1 1.194(3) .
C7 N1 1.398(3) .
C7 N2 1.427(3) .
C8 O2 1.206(3) .
C8 N1 1.386(3) .
C8 C9 1.505(4) .
C9 N2 1.495(3) .
C9 C10 1.534(3) .
C9 C12 1.537(3) .
C10 C11 1.360(3) .
C10 C15 1.447(3) .
C11 C21 1.471(3) .
C11 N2 1.481(3) .
C12 O4 1.162(3) .
C12 O5 1.319(3) .
C13 O5 1.465(4) .
C13 C14 1.485(6) .
C13 H13A 0.9700 .
C13 H13B 0.9700 .
C14 H14A 0.9600 .
C14 H14B 0.9600 .
C14 H14C 0.9600 .
C15 C16 1.396(4) .
C15 C20 1.397(4) .
C16 C17 1.377(4) .
C16 H16 0.9300 .
C17 C18 1.356(6) .
C17 H17 0.9300 .
C18 C19 1.404(6) .
C18 H18 0.9300 .
C19 C20 1.380(5) .
C19 H19 0.9300 .
C20 H20 0.9300 .
C21 O3 1.216(3) .
C21 C22 1.480(4) .
C22 C27 1.395(4) .
C22 C23 1.397(4) .
C23 C24 1.365(4) .
C23 H23 0.9300 .
C24 C25 1.374(5) .
C24 H24 0.9300 .
C25 C26 1.374(5) .
C25 Cl1 1.746(3) .
C26 C27 1.369(5) .
C26 H26 0.9300 .
C27 H27 0.9300 .
O6 O6 1.03(3) 2_665

loop_
_geom_torsion_atom_site_label_1
_geom_torsion_atom_site_label_2
_geom_torsion_atom_site_label_3
_geom_torsion_atom_site_label_4
_geom_torsion
C6 C1 C2 C3 0.1(5)
N1 C1 C2 C3 178.8(3)
C1 C2 C3 C4 -2.1(5)
C2 C3 C4 C5 3.6(6)
C3 C4 C5 C6 -3.2(7)
C2 C1 C6 C5 0.4(6)
N1 C1 C6 C5 -178.3(4)
C4 C5 C6 C1 1.2(8)
O2 C8 C9 N2 175.3(2)
N1 C8 C9 N2 -3.8(2)
O2 C8 C9 C10 80.0(3)
N1 C8 C9 C10 -99.2(2)
O2 C8 C9 C12 -62.5(3)
N1 C8 C9 C12 118.3(2)
N2 C9 C10 C11 -0.87(18)
C8 C9 C10 C11 104.6(2)
C12 C9 C10 C11 -115.5(2)
N2 C9 C10 C15 177.7(2)
C8 C9 C10 C15 -76.9(3)
C12 C9 C10 C15 63.0(3)
C15 C10 C11 C21 4.7(5)
C9 C10 C11 C21 -177.1(3)
C15 C10 C11 N2 -177.3(3)
C9 C10 C11 N2 0.88(18)
N2 C9 C12 O4 116.0(3)
C8 C9 C12 O4 -1.5(4)
C10 C9 C12 O4 -143.5(3)
N2 C9 C12 O5 -62.7(3)
C8 C9 C12 O5 179.8(2)
C10 C9 C12 O5 37.8(3)
C11 C10 C15 C16 -4.9(5)
C9 C10 C15 C16 177.5(2)
C11 C10 C15 C20 178.2(3)
C9 C10 C15 C20 0.6(4)
C20 C15 C16 C17 -0.4(4)
C10 C15 C16 C17 -177.3(3)
C15 C16 C17 C18 1.1(5)
C16 C17 C18 C19 -1.7(6)
C17 C18 C19 C20 1.6(6)
C18 C19 C20 C15 -0.8(6)
C16 C15 C20 C19 0.3(5)
C10 C15 C20 C19 177.2(3)
C10 C11 C21 O3 16.6(4)
N2 C11 C21 O3 -160.9(2)
C10 C11 C21 C22 -163.3(3)
N2 C11 C21 C22 19.3(4)
O3 C21 C22 C27 18.9(4)
C11 C21 C22 C27 -161.3(2)
O3 C21 C22 C23 -159.6(3)
C11 C21 C22 C23 20.2(4)
C27 C22 C23 C24 -0.2(4)
C21 C22 C23 C24 178.4(3)
C22 C23 C24 C25 1.3(5)
C23 C24 C25 C26 -0.9(5)
C23 C24 C25 Cl1 179.8(2)
C24 C25 C26 C27 -0.6(5)
Cl1 C25 C26 C27 178.6(2)
C25 C26 C27 C22 1.8(5)
C23 C22 C27 C26 -1.4(4)
C21 C22 C27 C26 179.9(3)
O2 C8 N1 C7 -171.4(2)
C9 C8 N1 C7 7.8(3)
O2 C8 N1 C1 3.2(4)
C9 C8 N1 C1 -177.6(2)
O1 C7 N1 C8 172.4(2)
N2 C7 N1 C8 -8.6(3)
O1 C7 N1 C1 -2.3(4)
N2 C7 N1 C1 176.7(2)
C6 C1 N1 C8 71.6(4)
C2 C1 N1 C8 -107.2(3)
C6 C1 N1 C7 -114.3(3)
C2 C1 N1 C7 66.9(3)
O1 C7 N2 C11 -80.0(3)
N1 C7 N2 C11 100.9(2)
O1 C7 N2 C9 -175.3(2)
N1 C7 N2 C9 5.6(2)
C10 C11 N2 C7 -109.3(2)
C21 C11 N2 C7 68.9(3)
C10 C11 N2 C9 -0.90(18)
C21 C11 N2 C9 177.4(2)
C8 C9 N2 C7 -1.1(2)
C10 C9 N2 C7 116.71(18)
C12 C9 N2 C7 -122.9(2)
C8 C9 N2 C11 -117.00(18)
C10 C9 N2 C11 0.80(16)
C12 C9 N2 C11 121.2(2)
O4 C12 O5 C13 -1.0(5)
C9 C12 O5 C13 177.7(2)
C14 C13 O5 C12 -170.1(3)
